data_4038873
loop_
_publ_author_name
'Musina, Elvira I.'
'Wittmann, Tatiana I.'
'Musin, Lenar'
'Balueva, Anna S.'
'Shpagina, Alena S.'
'Litvinov, Igor A.'
'L\"onnecke, Peter'
'Hey-Hawkins, Evamarie'
'Karasik, Andrey A.'
'Sinyashin, Oleg G.'

_publ_section_title
;
 Dynamic covalent chemistry approach toward 18-membered
 P<sub>4</sub>N<sub>2</sub> macrocycles and their nickel(II) complexes.
;
_journal_name_full 'The Journal of organic chemistry'
_journal_paper_doi 10.1021/acs.joc.0c01317
_journal_year 2020
_chemical_formula_moiety 'C52 H66 N6 Ni P4, 2(B F4)'
_chemical_formula_sum 'C52 H66 B2 F8 N6 Ni O0 P4'
_chemical_formula_weight 1131.31
_chemical_melting_point 453
_chemical_name_systematic
;[(1,10-Di((R)-(1?-phenylethyl)-3,8,12,17-(RSSR)-tetra(4-methylpyridine-2?-yl)-1,10-diaza?
3,8,12,17?tetraphosphacyclooctadecane)nickel(II) tetrafluoroborate
;
_space_group_crystal_system monoclinic
_space_group_IT_number 4
_space_group_name_Hall 'P 2yb'
_space_group_name_H-M_alt 'P 1 21 1'
_atom_sites_solution_hydrogens geom
_audit_creation_method SHELXL-2018/3
_cell_angle_alpha 90
_cell_angle_beta 106.509(3)
_cell_angle_gamma 90
_cell_formula_units_Z 2
_cell_length_a 10.957(3)
_cell_length_b 19.503(4)
_cell_length_c 13.360(3)
_cell_measurement_reflns_used 5502
_cell_measurement_temperature 296(2)
_cell_measurement_theta_max 23.68
_cell_measurement_theta_min 2.20
_cell_volume 2737.3(11)
_computing_cell_refinement 'Bruker SAINT'
_computing_data_collection 'Bruker APEX2'
_computing_data_reduction 'Bruker SAINT'
_computing_molecular_graphics 'Bruker SHELXTL'
_computing_publication_material 'Bruker SHELXTL'
_computing_structure_refinement 'SHELXL-2018/3 (Sheldrick, 2018)'
_computing_structure_solution 'SHELXT 2014/4 (Sheldrick, 2014)'
_diffrn_ambient_temperature 296(2)
_diffrn_measured_fraction_theta_full 0.997
_diffrn_measured_fraction_theta_max 0.997
_diffrn_measurement_device_type 'Bruker APEX-II CCD'
_diffrn_measurement_method '\f and \w scans'
_diffrn_radiation_type MoK\a
_diffrn_radiation_wavelength 0.71073
_diffrn_reflns_av_R_equivalents 0.0387
_diffrn_reflns_av_unetI/netI 0.0661
_diffrn_reflns_Laue_measured_fraction_full 0.997
_diffrn_reflns_Laue_measured_fraction_max 0.997
_diffrn_reflns_limit_h_max 13
_diffrn_reflns_limit_h_min -13
_diffrn_reflns_limit_k_max 24
_diffrn_reflns_limit_k_min -24
_diffrn_reflns_limit_l_max 16
_diffrn_reflns_limit_l_min -16
_diffrn_reflns_number 21306
_diffrn_reflns_point_group_measured_fraction_full 0.982
_diffrn_reflns_point_group_measured_fraction_max 0.978
_diffrn_reflns_theta_full 25.242
_diffrn_reflns_theta_max 26.000
_diffrn_reflns_theta_min 1.590
_exptl_absorpt_coefficient_mu 0.540
_exptl_absorpt_correction_T_max 0.7459
_exptl_absorpt_correction_T_min 0.6563
_exptl_absorpt_correction_type multi-scan
_exptl_crystal_colour colorless
_exptl_crystal_density_diffrn 1.373
_exptl_crystal_description plate
_exptl_crystal_F_000 1180
_exptl_crystal_size_max 0.35
_exptl_crystal_size_mid 0.2
_exptl_crystal_size_min 0.05
_refine_diff_density_max 0.776
_refine_diff_density_min -0.483
_refine_diff_density_rms 0.072
_refine_ls_abs_structure_details
;
 Flack x determined using 2981 quotients [(I+)-(I-)]/[(I+)+(I-)]
 (Parsons, Flack and Wagner, Acta Cryst. B69 (2013) 249-259).
;
_refine_ls_abs_structure_Flack 0.018(10)
_refine_ls_extinction_method none
_refine_ls_goodness_of_fit_ref 0.968
_refine_ls_hydrogen_treatment constr
_refine_ls_matrix_type full
_refine_ls_number_parameters 658
_refine_ls_number_reflns 10498
_refine_ls_number_restraints 1
_refine_ls_restrained_S_all 0.968
_refine_ls_R_factor_all 0.0841
_refine_ls_R_factor_gt 0.0587
_refine_ls_shift/su_max 0.002
_refine_ls_shift/su_mean 0.000
_refine_ls_structure_factor_coef Fsqd
_refine_ls_weighting_details 'w=1/[\s^2^(Fo^2^)+(0.1166P)^2^] where P=(Fo^2^+2Fc^2^)/3'
_refine_ls_weighting_scheme calc
_refine_ls_wR_factor_gt 0.1531
_refine_ls_wR_factor_ref 0.1738
_reflns_Friedel_coverage 0.901
_reflns_Friedel_fraction_full 0.965
_reflns_Friedel_fraction_max 0.957
_reflns_number_gt 7936
_reflns_number_total 10498
_reflns_threshold_expression 'I > 2\s(I)'
_cod_data_source_file jo0c01317_si_002.cif
_cod_data_source_block shelx
_cod_original_cell_volume 2737.4(11)
_cod_original_sg_symbol_H-M 'P 21'
_cod_database_code 4038873
_shelx_shelxl_version_number 2018/3
_shelx_space_group_comment
;
The symmetry employed for this shelxl refinement is uniquely defined
by the following loop, which should always be used as a source of
symmetry information in preference to the above space-group names.
They are only intended as comments.
;

loop_
_space_group_symop_operation_xyz
'x, y, z'
'-x, y+1/2, -z'

loop_
_atom_site_label
_atom_site_type_symbol
_atom_site_fract_x
_atom_site_fract_y
_atom_site_fract_z
_atom_site_U_iso_or_equiv
_atom_site_adp_type
_atom_site_occupancy
_atom_site_site_symmetry_order
_atom_site_calc_flag
_atom_site_refinement_flags_posn
_atom_site_refinement_flags_adp
_atom_site_refinement_flags_occupancy
_atom_site_disorder_assembly
_atom_site_disorder_group
C1 C 1.0844(7) 0.4015(4) 0.1067(7) 0.051(2) Uani 1 1 d . . . . .
H1A H 1.091232 0.388676 0.038328 0.061 Uiso 1 1 calc R U . . .
H1B H 1.166719 0.417794 0.148478 0.061 Uiso 1 1 calc R U . . .
C2 C 0.9624(7) 0.2980(4) 0.0804(6) 0.0444(18) Uani 1 1 d . . . . .
H2A H 0.960260 0.253257 0.111616 0.053 Uiso 1 1 calc R U . . .
H2B H 0.997970 0.292311 0.022176 0.053 Uiso 1 1 calc R U . . .
C3 C 0.7280(8) 0.3066(4) 0.1329(6) 0.0483(19) Uani 1 1 d . . . . .
H3A H 0.696622 0.260093 0.118998 0.058 Uiso 1 1 calc R U . . .
H3B H 0.794164 0.306069 0.198969 0.058 Uiso 1 1 calc R U . . .
C4 C 0.6191(8) 0.3512(5) 0.1461(6) 0.056(2) Uani 1 1 d . . . . .
H4A H 0.642495 0.398905 0.142830 0.067 Uiso 1 1 calc R U . . .
H4B H 0.609700 0.343088 0.215176 0.067 Uiso 1 1 calc R U . . .
C5 C 0.4908(8) 0.3396(5) 0.0665(7) 0.063(2) Uani 1 1 d . . . . .
H5A H 0.430877 0.372367 0.080040 0.075 Uiso 1 1 calc R U . . .
H5B H 0.461098 0.294168 0.077736 0.075 Uiso 1 1 calc R U . . .
C6 C 0.4872(7) 0.3456(5) -0.0491(7) 0.055(2) Uani 1 1 d . . . . .
H6A H 0.398929 0.345896 -0.091023 0.066 Uiso 1 1 calc R U . . .
H6B H 0.526871 0.305130 -0.068273 0.066 Uiso 1 1 calc R U . . .
C7 C 0.4443(7) 0.4887(5) -0.0938(6) 0.050(2) Uani 1 1 d . . . . .
H7A H 0.362829 0.472593 -0.137663 0.059 Uiso 1 1 calc R U . . .
H7B H 0.434965 0.499199 -0.025423 0.059 Uiso 1 1 calc R U . . .
C8 C 0.5715(8) 0.5885(5) -0.0617(7) 0.057(2) Uani 1 1 d . . . . .
H8A H 0.538493 0.593229 -0.001881 0.069 Uiso 1 1 calc R U . . .
H8B H 0.576530 0.634156 -0.088984 0.069 Uiso 1 1 calc R U . . .
C9 C 0.8054(8) 0.5808(5) -0.1166(6) 0.054(2) Uani 1 1 d . . . . .
H9A H 0.738954 0.582715 -0.182464 0.065 Uiso 1 1 calc R U . . .
H9B H 0.837797 0.626954 -0.100555 0.065 Uiso 1 1 calc R U . . .
C10 C 0.9121(9) 0.5366(5) -0.1318(7) 0.057(2) Uani 1 1 d . . . . .
H10A H 0.887414 0.488919 -0.130048 0.069 Uiso 1 1 calc R U . . .
H10B H 0.920423 0.545498 -0.200992 0.069 Uiso 1 1 calc R U . . .
C11 C 1.0414(9) 0.5458(6) -0.0539(8) 0.069(3) Uani 1 1 d . . . . .
H11A H 1.097965 0.510730 -0.066664 0.083 Uiso 1 1 calc R U . . .
H11B H 1.075241 0.589903 -0.066583 0.083 Uiso 1 1 calc R U . . .
C12 C 1.0436(8) 0.5425(5) 0.0567(7) 0.054(2) Uani 1 1 d . . . . .
H12A H 1.004039 0.583749 0.073448 0.064 Uiso 1 1 calc R U . . .
H12B H 1.131721 0.542661 0.098975 0.064 Uiso 1 1 calc R U . . .
C13 C 1.1493(7) 0.3089(4) 0.2357(6) 0.0493(19) Uani 1 1 d . . . . .
H13 H 1.198931 0.345413 0.279155 0.059 Uiso 1 1 calc R U . . .
C14 C 1.2402(9) 0.2720(5) 0.1846(9) 0.073(3) Uani 1 1 d . . . . .
H14A H 1.307211 0.250494 0.237626 0.110 Uiso 1 1 calc R U . . .
H14B H 1.194014 0.237803 0.137068 0.110 Uiso 1 1 calc R U . . .
H14C H 1.276051 0.304666 0.147212 0.110 Uiso 1 1 calc R U . . .
C15 C 1.0958(7) 0.2656(5) 0.3067(6) 0.0474(19) Uani 1 1 d . . . . .
C16 C 1.0364(9) 0.2978(6) 0.3730(7) 0.065(2) Uani 1 1 d . . . . .
H16 H 1.029811 0.345374 0.372314 0.078 Uiso 1 1 calc R U . . .
C17 C 0.9876(11) 0.2606(8) 0.4391(8) 0.082(3) Uani 1 1 d . . . . .
H17 H 0.947331 0.283354 0.482102 0.098 Uiso 1 1 calc R U . . .
C18 C 0.9962(12) 0.1924(8) 0.4437(9) 0.088(4) Uani 1 1 d . . . . .
H18 H 0.964972 0.167974 0.490903 0.106 Uiso 1 1 calc R U . . .
C19 C 1.0501(14) 0.1598(6) 0.3796(9) 0.088(4) Uani 1 1 d . . . . .
H19 H 1.052809 0.112181 0.380617 0.106 Uiso 1 1 calc R U . . .
C20 C 1.1026(10) 0.1953(6) 0.3109(8) 0.071(3) Uani 1 1 d . . . . .
H20 H 1.141929 0.171464 0.268320 0.085 Uiso 1 1 calc R U . . .
C21 C 0.7467(7) 0.2691(4) -0.0753(6) 0.0418(17) Uani 1 1 d . . . . .
C22 C 0.7853(7) 0.2761(5) -0.1634(6) 0.050(2) Uani 1 1 d . . . . .
H22 H 0.830236 0.314882 -0.172884 0.060 Uiso 1 1 calc R U . . .
C23 C 0.7567(8) 0.2246(6) -0.2392(7) 0.060(2) Uani 1 1 d . . . . .
C24 C 0.6898(9) 0.1709(6) -0.2212(8) 0.072(3) Uani 1 1 d . . . . .
H24 H 0.664605 0.136591 -0.271184 0.086 Uiso 1 1 calc R U . . .
C25 C 0.6581(10) 0.1662(6) -0.1288(9) 0.077(3) Uani 1 1 d . . . . .
H25 H 0.614061 0.127534 -0.117665 0.093 Uiso 1 1 calc R U . . .
C27 C 0.7980(14) 0.2304(8) -0.3383(9) 0.104(4) Uani 1 1 d . . . . .
H27A H 0.844641 0.272260 -0.336693 0.156 Uiso 1 1 calc R U . . .
H27B H 0.851180 0.192126 -0.342807 0.156 Uiso 1 1 calc R U . . .
H27C H 0.724182 0.230572 -0.397829 0.156 Uiso 1 1 calc R U . . .
C28 C 0.5640(7) 0.4098(4) -0.2175(6) 0.0449(18) Uani 1 1 d . . . . .
C29 C 0.4587(8) 0.3863(5) -0.2933(6) 0.052(2) Uani 1 1 d . . . . .
H29 H 0.385928 0.372825 -0.275823 0.063 Uiso 1 1 calc R U . . .
C30 C 0.4630(9) 0.3831(6) -0.3971(7) 0.063(2) Uani 1 1 d . . . . .
C31 C 0.5715(10) 0.4039(6) -0.4153(7) 0.068(3) Uani 1 1 d . . . . .
H31 H 0.576810 0.404457 -0.483576 0.081 Uiso 1 1 calc R U . . .
C32 C 0.6749(9) 0.4245(6) -0.3357(7) 0.072(3) Uani 1 1 d . . . . .
H32 H 0.750193 0.434991 -0.351401 0.086 Uiso 1 1 calc R U . . .
C34 C 0.3493(12) 0.3598(7) -0.4793(8) 0.093(4) Uani 1 1 d . . . . .
H34A H 0.283482 0.347454 -0.448170 0.139 Uiso 1 1 calc R U . . .
H34B H 0.319619 0.396135 -0.528692 0.139 Uiso 1 1 calc R U . . .
H34C H 0.371061 0.320697 -0.514363 0.139 Uiso 1 1 calc R U . . .
C35 C 0.3811(8) 0.5942(5) -0.2036(7) 0.061(2) Uani 1 1 d . . . . .
H35 H 0.365282 0.630461 -0.157992 0.074 Uiso 1 1 calc R U . . .
C36 C 0.2574(9) 0.5584(8) -0.2498(11) 0.110(5) Uani 1 1 d . . . . .
H36A H 0.196622 0.590347 -0.290511 0.165 Uiso 1 1 calc R U . . .
H36B H 0.269756 0.521667 -0.293717 0.165 Uiso 1 1 calc R U . . .
H36C H 0.226430 0.540243 -0.194854 0.165 Uiso 1 1 calc R U . . .
C37 C 0.4273(7) 0.6285(5) -0.2866(6) 0.051(2) Uani 1 1 d . . . . .
C38 C 0.4038(10) 0.6954(6) -0.3128(8) 0.067(3) Uani 1 1 d . . . . .
H38 H 0.358114 0.721118 -0.277066 0.081 Uiso 1 1 calc R U . . .
C39 C 0.4440(13) 0.7266(7) -0.3891(10) 0.094(4) Uani 1 1 d . . . . .
H39 H 0.431251 0.773406 -0.400896 0.113 Uiso 1 1 calc R U . . .
C40 C 0.5018(12) 0.6899(8) -0.4470(9) 0.090(4) Uani 1 1 d . . . . .
H40 H 0.525259 0.710422 -0.501606 0.108 Uiso 1 1 calc R U . . .
C41 C 0.5264(11) 0.6209(7) -0.4248(8) 0.083(3) Uani 1 1 d . . . . .
H41 H 0.568009 0.594965 -0.463456 0.100 Uiso 1 1 calc R U . . .
C42 C 0.4888(9) 0.5913(5) -0.3451(7) 0.066(3) Uani 1 1 d . . . . .
H42 H 0.505374 0.545098 -0.330323 0.079 Uiso 1 1 calc R U . . .
C43 C 0.7812(8) 0.6147(4) 0.0940(6) 0.0494(19) Uani 1 1 d . . . . .
C44 C 0.7341(8) 0.6046(5) 0.1780(6) 0.052(2) Uani 1 1 d . . . . .
H44 H 0.690297 0.564589 0.183242 0.062 Uiso 1 1 calc R U . . .
C45 C 0.7525(9) 0.6551(6) 0.2557(7) 0.064(3) Uani 1 1 d . . . . .
C46 C 0.8188(10) 0.7143(6) 0.2390(9) 0.078(3) Uani 1 1 d . . . . .
H46 H 0.831514 0.750786 0.285681 0.093 Uiso 1 1 calc R U . . .
C47 C 0.8635(12) 0.7173(6) 0.1545(9) 0.087(4) Uani 1 1 d . . . . .
H47 H 0.910993 0.755675 0.148004 0.105 Uiso 1 1 calc R U . . .
C49 C 0.6994(12) 0.6474(8) 0.3455(9) 0.097(4) Uani 1 1 d . . . . .
H49A H 0.721581 0.686753 0.390121 0.145 Uiso 1 1 calc R U . . .
H49B H 0.608410 0.643584 0.320408 0.145 Uiso 1 1 calc R U . . .
H49C H 0.733755 0.606874 0.384005 0.145 Uiso 1 1 calc R U . . .
C50 C 0.9709(7) 0.4818(4) 0.2311(7) 0.050(2) Uani 1 1 d . . . . .
C51 C 1.0771(8) 0.5073(5) 0.2983(6) 0.060(2) Uani 1 1 d . . . . .
H51 H 1.145525 0.521287 0.275087 0.072 Uiso 1 1 calc R U . . .
C52 C 1.0820(13) 0.5123(6) 0.4015(9) 0.089(4) Uani 1 1 d . . . . .
C53 C 0.974(2) 0.4905(8) 0.4309(10) 0.118(6) Uani 1 1 d . . . . .
H53 H 0.973293 0.492385 0.500244 0.141 Uiso 1 1 calc R U . . .
C54 C 0.8689(15) 0.4660(7) 0.3540(12) 0.101(4) Uani 1 1 d . . . . .
H54 H 0.797754 0.451925 0.373313 0.121 Uiso 1 1 calc R U . . .
C56 C 1.1968(17) 0.5379(11) 0.4818(12) 0.165(8) Uani 1 1 d . . . . .
H56A H 1.181330 0.537454 0.549022 0.248 Uiso 1 1 calc R U . . .
H56B H 1.268054 0.508862 0.483350 0.248 Uiso 1 1 calc R U . . .
H56C H 1.215035 0.583881 0.464831 0.248 Uiso 1 1 calc R U . . .
N1 N 1.0438(5) 0.3431(3) 0.1569(5) 0.0425(15) Uani 1 1 d . . . . .
N2 N 0.4821(6) 0.5502(4) -0.1392(5) 0.0472(16) Uani 1 1 d . . . . .
N26 N 0.6866(7) 0.2137(4) -0.0548(6) 0.061(2) Uani 1 1 d . . . . .
N33 N 0.6717(6) 0.4301(4) -0.2369(5) 0.0570(19) Uani 1 1 d . . . . .
N48 N 0.8452(8) 0.6696(4) 0.0793(6) 0.069(2) Uani 1 1 d . . . . .
N55 N 0.8662(8) 0.4621(5) 0.2548(7) 0.074(2) Uani 1 1 d . . . . .
B4 B 0.5497(9) 0.9806(6) 0.7261(10) 0.059(3) Uani 1 1 d . . . . .
B5 B 0.9352(10) 0.9013(7) 0.2641(10) 0.066(3) Uani 1 1 d . . . . .
F1 F 0.5760(15) 1.0249(6) 0.6636(9) 0.215(7) Uani 1 1 d . . . . .
F3 F 0.605(3) 0.9907(7) 0.8201(9) 0.359(17) Uani 1 1 d . . . . .
F4 F 0.4488(16) 0.9884(10) 0.737(2) 0.376(18) Uani 1 1 d . . . . .
F8 F 0.8188(9) 0.8951(6) 0.2271(15) 0.258(9) Uani 1 1 d . . . . .
F10 F 0.968(2) 0.8560(6) 0.3325(10) 0.299(13) Uani 1 1 d . . . . .
F11 F 0.5688(15) 0.9162(5) 0.7167(10) 0.203(6) Uani 1 1 d . . . . .
F13 F 0.9891(11) 0.8776(6) 0.1984(12) 0.201(6) Uani 1 1 d . . . . .
F15 F 0.9828(6) 0.9615(3) 0.3048(5) 0.0821(17) Uani 1 1 d . . . . .
P1 P 0.80042(17) 0.33086(10) 0.03204(15) 0.0381(4) Uani 1 1 d . . . . .
P2 P 0.56559(17) 0.42118(10) -0.08216(15) 0.0418(5) Uani 1 1 d . . . . .
P3 P 0.73322(19) 0.55398(10) -0.01568(16) 0.0436(5) Uani 1 1 d . . . . .
P4 P 0.96433(18) 0.46827(10) 0.09446(16) 0.0425(5) Uani 1 1 d . . . . .
Ni1 Ni 0.76578(8) 0.44318(5) 0.00637(7) 0.0364(2) Uani 1 1 d . . . . .

loop_
_atom_site_aniso_label
_atom_site_aniso_U_11
_atom_site_aniso_U_22
_atom_site_aniso_U_33
_atom_site_aniso_U_23
_atom_site_aniso_U_13
_atom_site_aniso_U_12
C1 0.040(4) 0.050(5) 0.068(5) -0.007(4) 0.023(4) -0.010(3)
C2 0.051(4) 0.036(5) 0.047(4) -0.010(3) 0.015(3) -0.008(3)
C3 0.057(5) 0.045(5) 0.049(4) 0.002(4) 0.025(4) -0.007(4)
C4 0.070(5) 0.060(6) 0.050(4) 0.008(4) 0.036(4) 0.000(4)
C5 0.054(5) 0.064(6) 0.084(6) 0.008(5) 0.041(5) -0.006(4)
C6 0.035(4) 0.055(6) 0.075(6) -0.003(4) 0.017(4) -0.006(4)
C7 0.043(4) 0.055(6) 0.055(5) 0.001(4) 0.021(4) 0.006(4)
C8 0.058(5) 0.048(5) 0.064(5) -0.002(4) 0.014(4) 0.002(4)
C9 0.068(5) 0.052(5) 0.050(5) 0.009(4) 0.028(4) -0.003(4)
C10 0.079(6) 0.049(5) 0.054(5) 0.000(4) 0.033(4) -0.001(4)
C11 0.074(6) 0.058(6) 0.091(7) 0.000(5) 0.047(5) -0.012(5)
C12 0.048(4) 0.048(5) 0.068(5) 0.002(4) 0.022(4) -0.013(4)
C13 0.032(4) 0.053(5) 0.059(5) -0.003(4) 0.008(3) 0.000(3)
C14 0.060(5) 0.072(6) 0.100(7) 0.006(6) 0.043(5) 0.009(5)
C15 0.045(4) 0.055(5) 0.040(4) 0.002(4) 0.007(3) -0.005(4)
C16 0.066(6) 0.068(6) 0.065(6) 0.001(5) 0.023(5) 0.010(5)
C17 0.085(7) 0.105(11) 0.061(6) -0.008(6) 0.028(5) -0.005(7)
C18 0.099(8) 0.100(11) 0.069(7) 0.016(7) 0.030(6) -0.029(7)
C19 0.136(11) 0.058(7) 0.081(7) -0.002(6) 0.046(7) -0.022(7)
C20 0.092(7) 0.057(7) 0.070(6) -0.002(5) 0.037(5) -0.004(5)
C21 0.038(4) 0.039(4) 0.049(4) -0.007(3) 0.014(3) -0.009(3)
C22 0.045(4) 0.047(5) 0.055(5) -0.008(4) 0.010(4) -0.007(3)
C23 0.052(5) 0.076(7) 0.052(5) -0.021(5) 0.015(4) -0.011(4)
C24 0.063(6) 0.070(7) 0.076(7) -0.036(6) 0.011(5) -0.010(5)
C25 0.084(7) 0.051(6) 0.102(8) -0.027(6) 0.035(6) -0.027(5)
C27 0.132(10) 0.118(11) 0.067(7) -0.042(7) 0.039(7) -0.031(9)
C28 0.044(4) 0.052(5) 0.040(4) -0.001(4) 0.014(3) 0.006(3)
C29 0.045(4) 0.055(5) 0.052(5) -0.015(4) 0.004(4) -0.002(4)
C30 0.071(6) 0.063(6) 0.050(5) -0.017(4) 0.008(4) 0.016(5)
C31 0.082(7) 0.075(7) 0.049(5) -0.006(5) 0.024(5) 0.015(5)
C32 0.068(6) 0.093(9) 0.060(5) -0.002(5) 0.027(5) -0.001(5)
C34 0.100(8) 0.095(9) 0.069(6) -0.036(6) 0.000(6) 0.005(7)
C35 0.059(5) 0.067(6) 0.061(5) 0.010(5) 0.021(4) 0.018(4)
C36 0.044(5) 0.138(12) 0.138(11) 0.069(9) 0.011(6) 0.007(6)
C37 0.040(4) 0.060(6) 0.051(4) -0.004(4) 0.008(4) 0.000(4)
C38 0.082(6) 0.060(7) 0.060(6) -0.006(5) 0.020(5) 0.007(5)
C39 0.124(10) 0.068(8) 0.091(8) 0.023(7) 0.029(8) -0.008(7)
C40 0.092(8) 0.113(12) 0.071(7) 0.002(7) 0.033(6) -0.011(8)
C41 0.092(8) 0.098(10) 0.066(6) 0.002(6) 0.035(6) 0.017(7)
C42 0.077(6) 0.058(6) 0.067(6) 0.002(5) 0.026(5) 0.006(5)
C43 0.056(5) 0.042(5) 0.052(4) -0.007(4) 0.018(4) -0.004(4)
C44 0.051(5) 0.051(5) 0.058(5) -0.003(4) 0.023(4) -0.009(4)
C45 0.058(5) 0.073(7) 0.060(5) -0.017(5) 0.014(4) 0.001(5)
C46 0.089(7) 0.058(7) 0.091(8) -0.037(6) 0.033(6) -0.022(5)
C47 0.119(9) 0.060(7) 0.097(8) -0.034(6) 0.054(7) -0.040(6)
C49 0.090(8) 0.140(12) 0.069(7) -0.031(7) 0.037(6) -0.025(8)
C50 0.045(4) 0.043(5) 0.061(5) 0.000(4) 0.015(4) 0.002(3)
C51 0.054(5) 0.070(6) 0.049(5) -0.016(4) 0.002(4) -0.007(4)
C52 0.108(9) 0.079(8) 0.060(6) -0.027(6) -0.007(6) 0.030(7)
C53 0.204(17) 0.111(11) 0.056(7) 0.019(7) 0.065(10) 0.081(12)
C54 0.125(11) 0.100(11) 0.106(10) 0.011(8) 0.079(9) 0.018(8)
C56 0.143(14) 0.20(2) 0.120(13) -0.068(13) -0.014(11) -0.011(14)
N1 0.036(3) 0.045(4) 0.047(3) -0.007(3) 0.012(3) -0.007(3)
N2 0.042(3) 0.042(4) 0.059(4) 0.007(3) 0.017(3) 0.005(3)
N26 0.066(4) 0.045(4) 0.082(5) -0.014(4) 0.041(4) -0.015(3)
N33 0.045(3) 0.071(5) 0.058(4) 0.000(4) 0.019(3) 0.001(3)
N48 0.086(5) 0.055(5) 0.072(5) -0.011(4) 0.032(4) -0.020(4)
N55 0.077(5) 0.073(6) 0.086(6) 0.010(5) 0.046(4) 0.002(4)
B4 0.044(5) 0.048(7) 0.087(8) 0.003(5) 0.020(5) -0.002(4)
B5 0.053(6) 0.070(8) 0.080(8) 0.008(6) 0.028(6) -0.008(5)
F1 0.37(2) 0.140(10) 0.162(9) 0.024(7) 0.111(11) -0.106(11)
F3 0.76(5) 0.138(11) 0.099(8) -0.011(7) -0.011(16) -0.10(2)
F4 0.177(13) 0.26(2) 0.77(5) 0.27(3) 0.26(2) 0.102(14)
F8 0.071(5) 0.132(8) 0.54(3) -0.122(13) 0.034(9) 0.005(6)
F10 0.51(3) 0.111(9) 0.163(11) 0.059(8) -0.085(15) -0.095(13)
F11 0.363(18) 0.097(7) 0.228(12) 0.024(7) 0.211(13) 0.062(9)
F13 0.196(11) 0.132(9) 0.325(16) -0.122(10) 0.155(11) -0.027(8)
F15 0.091(4) 0.064(4) 0.093(4) -0.009(3) 0.029(3) -0.023(3)
P1 0.0373(9) 0.0381(11) 0.0414(10) -0.0035(9) 0.0153(8) -0.0070(8)
P2 0.0379(9) 0.0441(12) 0.0450(10) 0.0008(8) 0.0142(8) -0.0027(8)
P3 0.0510(11) 0.0377(12) 0.0460(11) -0.0018(9) 0.0201(9) -0.0032(9)
P4 0.0405(10) 0.0398(12) 0.0476(11) 0.0004(8) 0.0131(8) -0.0092(8)
Ni1 0.0370(4) 0.0369(4) 0.0378(4) -0.0009(3) 0.0143(3) -0.0063(4)

loop_
_atom_type_symbol
_atom_type_description
_atom_type_scat_dispersion_real
_atom_type_scat_dispersion_imag
_atom_type_scat_source
C C 0.0033 0.0016 'International Tables Vol C Tables 4.2.6.8 and 6.1.1.4'
H H 0.0000 0.0000 'International Tables Vol C Tables 4.2.6.8 and 6.1.1.4'
N N 0.0061 0.0033 'International Tables Vol C Tables 4.2.6.8 and 6.1.1.4'
O O 0.0106 0.0060 'International Tables Vol C Tables 4.2.6.8 and 6.1.1.4'
B B 0.0013 0.0007 'International Tables Vol C Tables 4.2.6.8 and 6.1.1.4'
F F 0.0171 0.0103 'International Tables Vol C Tables 4.2.6.8 and 6.1.1.4'
P P 0.1023 0.0942 'International Tables Vol C Tables 4.2.6.8 and 6.1.1.4'
Ni Ni 0.3393 1.1124 'International Tables Vol C Tables 4.2.6.8 and 6.1.1.4'

loop_
_geom_angle_atom_site_label_1
_geom_angle_atom_site_label_2
_geom_angle_atom_site_label_3
_geom_angle
_geom_angle_site_symmetry_1
_geom_angle_site_symmetry_3
_geom_angle_publ_flag
N1 C1 P4 107.1(5) . . ?
N1 C1 H1A 110.3 . . ?
P4 C1 H1A 110.3 . . ?
N1 C1 H1B 110.3 . . ?
P4 C1 H1B 110.3 . . ?
H1A C1 H1B 108.6 . . ?
N1 C2 P1 112.2(5) . . ?
N1 C2 H2A 109.2 . . ?
P1 C2 H2A 109.2 . . ?
N1 C2 H2B 109.2 . . ?
P1 C2 H2B 109.2 . . ?
H2A C2 H2B 107.9 . . ?
C4 C3 P1 117.4(6) . . ?
C4 C3 H3A 108.0 . . ?
P1 C3 H3A 108.0 . . ?
C4 C3 H3B 108.0 . . ?
P1 C3 H3B 108.0 . . ?
H3A C3 H3B 107.2 . . ?
C3 C4 C5 115.6(8) . . ?
C3 C4 H4A 108.4 . . ?
C5 C4 H4A 108.4 . . ?
C3 C4 H4B 108.4 . . ?
C5 C4 H4B 108.4 . . ?
H4A C4 H4B 107.4 . . ?
C4 C5 C6 116.5(6) . . ?
C4 C5 H5A 108.2 . . ?
C6 C5 H5A 108.2 . . ?
C4 C5 H5B 108.2 . . ?
C6 C5 H5B 108.2 . . ?
H5A C5 H5B 107.3 . . ?
C5 C6 P2 115.2(6) . . ?
C5 C6 H6A 108.5 . . ?
P2 C6 H6A 108.5 . . ?
C5 C6 H6B 108.5 . . ?
P2 C6 H6B 108.5 . . ?
H6A C6 H6B 107.5 . . ?
N2 C7 P2 109.9(5) . . ?
N2 C7 H7A 109.7 . . ?
P2 C7 H7A 109.7 . . ?
N2 C7 H7B 109.7 . . ?
P2 C7 H7B 109.7 . . ?
H7A C7 H7B 108.2 . . ?
N2 C8 P3 116.9(6) . . ?
N2 C8 H8A 108.1 . . ?
P3 C8 H8A 108.1 . . ?
N2 C8 H8B 108.1 . . ?
P3 C8 H8B 108.1 . . ?
H8A C8 H8B 107.3 . . ?
C10 C9 P3 116.8(6) . . ?
C10 C9 H9A 108.1 . . ?
P3 C9 H9A 108.1 . . ?
C10 C9 H9B 108.1 . . ?
P3 C9 H9B 108.1 . . ?
H9A C9 H9B 107.3 . . ?
C11 C10 C9 116.7(8) . . ?
C11 C10 H10A 108.1 . . ?
C9 C10 H10A 108.1 . . ?
C11 C10 H10B 108.1 . . ?
C9 C10 H10B 108.1 . . ?
H10A C10 H10B 107.3 . . ?
C12 C11 C10 115.5(7) . . ?
C12 C11 H11A 108.4 . . ?
C10 C11 H11A 108.4 . . ?
C12 C11 H11B 108.4 . . ?
C10 C11 H11B 108.4 . . ?
H11A C11 H11B 107.5 . . ?
C11 C12 P4 115.9(7) . . ?
C11 C12 H12A 108.3 . . ?
P4 C12 H12A 108.3 . . ?
C11 C12 H12B 108.3 . . ?
P4 C12 H12B 108.3 . . ?
H12A C12 H12B 107.4 . . ?
N1 C13 C15 109.5(6) . . ?
N1 C13 C14 111.6(7) . . ?
C15 C13 C14 115.7(8) . . ?
N1 C13 H13 106.5 . . ?
C15 C13 H13 106.5 . . ?
C14 C13 H13 106.5 . . ?
C13 C14 H14A 109.5 . . ?
C13 C14 H14B 109.5 . . ?
H14A C14 H14B 109.5 . . ?
C13 C14 H14C 109.5 . . ?
H14A C14 H14C 109.5 . . ?
H14B C14 H14C 109.5 . . ?
C20 C15 C16 117.1(9) . . ?
C20 C15 C13 124.0(8) . . ?
C16 C15 C13 119.0(8) . . ?
C17 C16 C15 120.9(10) . . ?
C17 C16 H16 119.6 . . ?
C15 C16 H16 119.6 . . ?
C18 C17 C16 121.6(11) . . ?
C18 C17 H17 119.2 . . ?
C16 C17 H17 119.2 . . ?
C19 C18 C17 119.0(11) . . ?
C19 C18 H18 120.5 . . ?
C17 C18 H18 120.5 . . ?
C18 C19 C20 121.8(12) . . ?
C18 C19 H19 119.1 . . ?
C20 C19 H19 119.1 . . ?
C15 C20 C19 119.6(10) . . ?
C15 C20 H20 120.2 . . ?
C19 C20 H20 120.2 . . ?
N26 C21 C22 123.3(7) . . ?
N26 C21 P1 116.0(6) . . ?
C22 C21 P1 119.9(6) . . ?
C21 C22 C23 119.4(8) . . ?
C21 C22 H22 120.3 . . ?
C23 C22 H22 120.3 . . ?
C24 C23 C22 117.0(9) . . ?
C24 C23 C27 121.9(9) . . ?
C22 C23 C27 121.1(10) . . ?
C23 C24 C25 120.2(9) . . ?
C23 C24 H24 119.9 . . ?
C25 C24 H24 119.9 . . ?
N26 C25 C24 123.8(10) . . ?
N26 C25 H25 118.1 . . ?
C24 C25 H25 118.1 . . ?
C23 C27 H27A 109.5 . . ?
C23 C27 H27B 109.5 . . ?
H27A C27 H27B 109.5 . . ?
C23 C27 H27C 109.5 . . ?
H27A C27 H27C 109.5 . . ?
H27B C27 H27C 109.5 . . ?
N33 C28 C29 123.8(7) . . ?
N33 C28 P2 113.4(6) . . ?
C29 C28 P2 122.7(6) . . ?
C28 C29 C30 119.0(8) . . ?
C28 C29 H29 120.5 . . ?
C30 C29 H29 120.5 . . ?
C31 C30 C29 116.5(9) . . ?
C31 C30 C34 124.1(10) . . ?
C29 C30 C34 119.4(10) . . ?
C30 C31 C32 121.7(9) . . ?
C30 C31 H31 119.2 . . ?
C32 C31 H31 119.2 . . ?
N33 C32 C31 122.8(9) . . ?
N33 C32 H32 118.6 . . ?
C31 C32 H32 118.6 . . ?
C30 C34 H34A 109.5 . . ?
C30 C34 H34B 109.5 . . ?
H34A C34 H34B 109.5 . . ?
C30 C34 H34C 109.5 . . ?
H34A C34 H34C 109.5 . . ?
H34B C34 H34C 109.5 . . ?
N2 C35 C36 114.4(9) . . ?
N2 C35 C37 109.7(7) . . ?
C36 C35 C37 111.1(8) . . ?
N2 C35 H35 107.1 . . ?
C36 C35 H35 107.1 . . ?
C37 C35 H35 107.1 . . ?
C35 C36 H36A 109.5 . . ?
C35 C36 H36B 109.5 . . ?
H36A C36 H36B 109.5 . . ?
C35 C36 H36C 109.5 . . ?
H36A C36 H36C 109.5 . . ?
H36B C36 H36C 109.5 . . ?
C38 C37 C42 116.6(9) . . ?
C38 C37 C35 122.6(9) . . ?
C42 C37 C35 120.6(9) . . ?
C39 C38 C37 123.0(11) . . ?
C39 C38 H38 118.5 . . ?
C37 C38 H38 118.5 . . ?
C38 C39 C40 120.0(12) . . ?
C38 C39 H39 120.0 . . ?
C40 C39 H39 120.0 . . ?
C39 C40 C41 119.3(12) . . ?
C39 C40 H40 120.3 . . ?
C41 C40 H40 120.3 . . ?
C42 C41 C40 119.4(11) . . ?
C42 C41 H41 120.3 . . ?
C40 C41 H41 120.3 . . ?
C37 C42 C41 121.6(10) . . ?
C37 C42 H42 119.2 . . ?
C41 C42 H42 119.2 . . ?
N48 C43 C44 125.0(8) . . ?
N48 C43 P3 116.5(6) . . ?
C44 C43 P3 118.0(6) . . ?
C43 C44 C45 119.7(8) . . ?
C43 C44 H44 120.2 . . ?
C45 C44 H44 120.2 . . ?
C44 C45 C46 115.4(9) . . ?
C44 C45 C49 121.4(10) . . ?
C46 C45 C49 123.2(10) . . ?
C47 C46 C45 119.3(9) . . ?
C47 C46 H46 120.3 . . ?
C45 C46 H46 120.3 . . ?
N48 C47 C46 125.6(10) . . ?
N48 C47 H47 117.2 . . ?
C46 C47 H47 117.2 . . ?
C45 C49 H49A 109.5 . . ?
C45 C49 H49B 109.5 . . ?
H49A C49 H49B 109.5 . . ?
C45 C49 H49C 109.5 . . ?
H49A C49 H49C 109.5 . . ?
H49B C49 H49C 109.5 . . ?
N55 C50 C51 126.0(9) . . ?
N55 C50 P4 113.8(7) . . ?
C51 C50 P4 120.1(7) . . ?
C50 C51 C52 118.5(10) . . ?
C50 C51 H51 120.7 . . ?
C52 C51 H51 120.7 . . ?
C51 C52 C53 117.5(11) . . ?
C51 C52 C56 122.2(15) . . ?
C53 C52 C56 120.2(14) . . ?
C52 C53 C54 118.7(10) . . ?
C52 C53 H53 120.6 . . ?
C54 C53 H53 120.6 . . ?
N55 C54 C53 122.7(12) . . ?
N55 C54 H54 118.7 . . ?
C53 C54 H54 118.7 . . ?
C52 C56 H56A 109.5 . . ?
C52 C56 H56B 109.5 . . ?
H56A C56 H56B 109.5 . . ?
C52 C56 H56C 109.5 . . ?
H56A C56 H56C 109.5 . . ?
H56B C56 H56C 109.5 . . ?
C2 N1 C1 111.0(6) . . ?
C2 N1 C13 115.4(7) . . ?
C1 N1 C13 113.6(6) . . ?
C8 N2 C7 110.4(7) . . ?
C8 N2 C35 111.6(7) . . ?
C7 N2 C35 118.0(7) . . ?
C25 N26 C21 116.0(8) . . ?
C32 N33 C28 116.1(7) . . ?
C43 N48 C47 115.0(8) . . ?
C50 N55 C54 116.5(11) . . ?
F4 B4 F3 93(2) . . ?
F4 B4 F11 109.0(15) . . ?
F3 B4 F11 101.8(14) . . ?
F4 B4 F1 113.0(14) . . ?
F3 B4 F1 114.4(13) . . ?
F11 B4 F1 121.3(12) . . ?
F8 B5 F10 105.7(15) . . ?
F8 B5 F13 108.4(13) . . ?
F10 B5 F13 99.0(15) . . ?
F8 B5 F15 119.3(11) . . ?
F10 B5 F15 109.1(11) . . ?
F13 B5 F15 113.3(10) . . ?
C3 P1 C2 103.5(4) . . ?
C3 P1 C21 107.4(4) . . ?
C2 P1 C21 96.3(3) . . ?
C3 P1 Ni1 106.2(3) . . ?
C2 P1 Ni1 120.3(3) . . ?
C21 P1 Ni1 121.3(3) . . ?
C28 P2 C6 105.7(4) . . ?
C28 P2 C7 101.5(4) . . ?
C6 P2 C7 102.7(4) . . ?
C28 P2 Ni1 106.4(3) . . ?
C6 P2 Ni1 119.4(3) . . ?
C7 P2 Ni1 119.1(3) . . ?
C9 P3 C8 103.2(4) . . ?
C9 P3 C43 108.6(4) . . ?
C8 P3 C43 93.5(4) . . ?
C9 P3 Ni1 107.0(3) . . ?
C8 P3 Ni1 120.8(3) . . ?
C43 P3 Ni1 121.8(3) . . ?
C50 P4 C1 101.0(4) . . ?
C50 P4 C12 105.9(4) . . ?
C1 P4 C12 101.7(4) . . ?
C50 P4 Ni1 108.5(3) . . ?
C1 P4 Ni1 117.7(3) . . ?
C12 P4 Ni1 120.0(3) . . ?
P3 Ni1 P4 87.22(8) . . ?
P3 Ni1 P2 91.17(8) . . ?
P4 Ni1 P2 178.39(10) . . ?
P3 Ni1 P1 178.91(10) . . ?
P4 Ni1 P1 92.10(8) . . ?
P2 Ni1 P1 89.50(8) . . ?

loop_
_geom_bond_atom_site_label_1
_geom_bond_atom_site_label_2
_geom_bond_distance
_geom_bond_site_symmetry_2
_geom_bond_publ_flag
C1 N1 1.455(10) . ?
C1 P4 1.825(8) . ?
C1 H1A 0.9700 . ?
C1 H1B 0.9700 . ?
C2 N1 1.447(9) . ?
C2 P1 1.824(8) . ?
C2 H2A 0.9700 . ?
C2 H2B 0.9700 . ?
C3 C4 1.526(11) . ?
C3 P1 1.810(8) . ?
C3 H3A 0.9700 . ?
C3 H3B 0.9700 . ?
C4 C5 1.519(13) . ?
C4 H4A 0.9700 . ?
C4 H4B 0.9700 . ?
C5 C6 1.538(12) . ?
C5 H5A 0.9700 . ?
C5 H5B 0.9700 . ?
C6 P2 1.822(9) . ?
C6 H6A 0.9700 . ?
C6 H6B 0.9700 . ?
C7 N2 1.456(11) . ?
C7 P2 1.846(8) . ?
C7 H7A 0.9700 . ?
C7 H7B 0.9700 . ?
C8 N2 1.419(11) . ?
C8 P3 1.831(9) . ?
C8 H8A 0.9700 . ?
C8 H8B 0.9700 . ?
C9 C10 1.512(12) . ?
C9 P3 1.823(8) . ?
C9 H9A 0.9700 . ?
C9 H9B 0.9700 . ?
C10 C11 1.511(14) . ?
C10 H10A 0.9700 . ?
C10 H10B 0.9700 . ?
C11 C12 1.473(12) . ?
C11 H11A 0.9700 . ?
C11 H11B 0.9700 . ?
C12 P4 1.831(8) . ?
C12 H12A 0.9700 . ?
C12 H12B 0.9700 . ?
C13 N1 1.483(10) . ?
C13 C15 1.507(11) . ?
C13 C14 1.536(12) . ?
C13 H13 0.9800 . ?
C14 H14A 0.9600 . ?
C14 H14B 0.9600 . ?
C14 H14C 0.9600 . ?
C15 C20 1.373(14) . ?
C15 C16 1.390(13) . ?
C16 C17 1.365(15) . ?
C16 H16 0.9300 . ?
C17 C18 1.333(17) . ?
C17 H17 0.9300 . ?
C18 C19 1.331(17) . ?
C18 H18 0.9300 . ?
C19 C20 1.398(15) . ?
C19 H19 0.9300 . ?
C20 H20 0.9300 . ?
C21 N26 1.335(10) . ?
C21 C22 1.366(11) . ?
C21 P1 1.837(7) . ?
C22 C23 1.398(12) . ?
C22 H22 0.9300 . ?
C23 C24 1.339(14) . ?
C23 C27 1.520(14) . ?
C24 C25 1.377(14) . ?
C24 H24 0.9300 . ?
C25 N26 1.324(12) . ?
C25 H25 0.9300 . ?
C27 H27A 0.9600 . ?
C27 H27B 0.9600 . ?
C27 H27C 0.9600 . ?
C28 N33 1.337(10) . ?
C28 C29 1.380(11) . ?
C28 P2 1.817(7) . ?
C29 C30 1.402(12) . ?
C29 H29 0.9300 . ?
C30 C31 1.343(14) . ?
C30 C34 1.479(14) . ?
C31 C32 1.375(14) . ?
C31 H31 0.9300 . ?
C32 N33 1.335(11) . ?
C32 H32 0.9300 . ?
C34 H34A 0.9600 . ?
C34 H34B 0.9600 . ?
C34 H34C 0.9600 . ?
C35 N2 1.470(10) . ?
C35 C36 1.493(15) . ?
C35 C37 1.500(12) . ?
C35 H35 0.9800 . ?
C36 H36A 0.9600 . ?
C36 H36B 0.9600 . ?
C36 H36C 0.9600 . ?
C37 C38 1.357(13) . ?
C37 C42 1.374(12) . ?
C38 C39 1.364(15) . ?
C38 H38 0.9300 . ?
C39 C40 1.338(18) . ?
C39 H39 0.9300 . ?
C40 C41 1.388(17) . ?
C40 H40 0.9300 . ?
C41 C42 1.373(15) . ?
C41 H41 0.9300 . ?
C42 H42 0.9300 . ?
C43 N48 1.324(11) . ?
C43 C44 1.376(12) . ?
C43 P3 1.841(8) . ?
C44 C45 1.403(12) . ?
C44 H44 0.9300 . ?
C45 C46 1.414(15) . ?
C45 C49 1.482(14) . ?
C46 C47 1.354(14) . ?
C46 H46 0.9300 . ?
C47 N48 1.341(13) . ?
C47 H47 0.9300 . ?
C49 H49A 0.9600 . ?
C49 H49B 0.9600 . ?
C49 H49C 0.9600 . ?
C50 N55 1.332(11) . ?
C50 C51 1.346(11) . ?
C50 P4 1.825(9) . ?
C51 C52 1.368(15) . ?
C51 H51 0.9300 . ?
C52 C53 1.41(2) . ?
C52 C56 1.489(18) . ?
C53 C54 1.39(2) . ?
C53 H53 0.9300 . ?
C54 N55 1.319(15) . ?
C54 H54 0.9300 . ?
C56 H56A 0.9600 . ?
C56 H56B 0.9600 . ?
C56 H56C 0.9600 . ?
B4 F4 1.166(15) . ?
B4 F3 1.246(15) . ?
B4 F11 1.286(14) . ?
B4 F1 1.289(14) . ?
B5 F8 1.236(14) . ?
B5 F10 1.248(15) . ?
B5 F13 1.275(15) . ?
B5 F15 1.335(14) . ?
P1 Ni1 2.233(2) . ?
P2 Ni1 2.218(2) . ?
P3 Ni1 2.196(2) . ?
P4 Ni1 2.214(2) . ?

loop_
_geom_torsion_atom_site_label_1
_geom_torsion_atom_site_label_2
_geom_torsion_atom_site_label_3
_geom_torsion_atom_site_label_4
_geom_torsion
_geom_torsion_site_symmetry_1
_geom_torsion_site_symmetry_2
_geom_torsion_site_symmetry_3
_geom_torsion_site_symmetry_4
_geom_torsion_publ_flag
P1 C3 C4 C5 77.9(9) . . . . ?
C3 C4 C5 C6 -54.6(11) . . . . ?
C4 C5 C6 P2 -47.5(11) . . . . ?
P3 C9 C10 C11 -78.5(10) . . . . ?
C9 C10 C11 C12 50.8(12) . . . . ?
C10 C11 C12 P4 50.3(11) . . . . ?
N1 C13 C15 C20 113.6(9) . . . . ?
C14 C13 C15 C20 -13.5(12) . . . . ?
N1 C13 C15 C16 -66.8(9) . . . . ?
C14 C13 C15 C16 166.0(8) . . . . ?
C20 C15 C16 C17 0.1(14) . . . . ?
C13 C15 C16 C17 -179.4(8) . . . . ?
C15 C16 C17 C18 0.8(17) . . . . ?
C16 C17 C18 C19 -2.2(19) . . . . ?
C17 C18 C19 C20 3(2) . . . . ?
C16 C15 C20 C19 0.4(15) . . . . ?
C13 C15 C20 C19 179.9(9) . . . . ?
C18 C19 C20 C15 -1.9(19) . . . . ?
N26 C21 C22 C23 2.9(12) . . . . ?
P1 C21 C22 C23 172.4(6) . . . . ?
C21 C22 C23 C24 1.2(13) . . . . ?
C21 C22 C23 C27 -180.0(10) . . . . ?
C22 C23 C24 C25 -3.5(15) . . . . ?
C27 C23 C24 C25 177.7(11) . . . . ?
C23 C24 C25 N26 2.2(18) . . . . ?
N33 C28 C29 C30 0.0(14) . . . . ?
P2 C28 C29 C30 176.1(7) . . . . ?
C28 C29 C30 C31 -0.3(14) . . . . ?
C28 C29 C30 C34 -178.3(9) . . . . ?
C29 C30 C31 C32 2.7(16) . . . . ?
C34 C30 C31 C32 -179.4(11) . . . . ?
C30 C31 C32 N33 -5.1(17) . . . . ?
N2 C35 C37 C38 -137.9(9) . . . . ?
C36 C35 C37 C38 94.7(12) . . . . ?
N2 C35 C37 C42 46.8(11) . . . . ?
C36 C35 C37 C42 -80.6(11) . . . . ?
C42 C37 C38 C39 -3.5(15) . . . . ?
C35 C37 C38 C39 -179.1(10) . . . . ?
C37 C38 C39 C40 4.8(18) . . . . ?
C38 C39 C40 C41 -3.5(18) . . . . ?
C39 C40 C41 C42 1.2(18) . . . . ?
C38 C37 C42 C41 1.1(14) . . . . ?
C35 C37 C42 C41 176.8(9) . . . . ?
C40 C41 C42 C37 -0.1(17) . . . . ?
N48 C43 C44 C45 0.2(14) . . . . ?
P3 C43 C44 C45 -170.4(7) . . . . ?
C43 C44 C45 C46 0.9(13) . . . . ?
C43 C44 C45 C49 177.8(9) . . . . ?
C44 C45 C46 C47 -2.7(16) . . . . ?
C49 C45 C46 C47 -179.6(12) . . . . ?
C45 C46 C47 N48 4(2) . . . . ?
N55 C50 C51 C52 1.9(16) . . . . ?
P4 C50 C51 C52 -175.4(8) . . . . ?
C50 C51 C52 C53 -0.4(16) . . . . ?
C50 C51 C52 C56 178.2(13) . . . . ?
C51 C52 C53 C54 -0.7(19) . . . . ?
C56 C52 C53 C54 -179.2(14) . . . . ?
C52 C53 C54 N55 0(2) . . . . ?
P1 C2 N1 C1 -77.9(7) . . . . ?
P1 C2 N1 C13 151.0(5) . . . . ?
P4 C1 N1 C2 88.8(6) . . . . ?
P4 C1 N1 C13 -139.2(6) . . . . ?
C15 C13 N1 C2 -68.6(8) . . . . ?
C14 C13 N1 C2 60.9(9) . . . . ?
C15 C13 N1 C1 161.6(7) . . . . ?
C14 C13 N1 C1 -68.9(9) . . . . ?
P3 C8 N2 C7 73.5(8) . . . . ?
P3 C8 N2 C35 -153.3(6) . . . . ?
P2 C7 N2 C8 -81.2(7) . . . . ?
P2 C7 N2 C35 148.9(6) . . . . ?
C36 C35 N2 C8 -152.8(9) . . . . ?
C37 C35 N2 C8 81.7(9) . . . . ?
C36 C35 N2 C7 -23.4(12) . . . . ?
C37 C35 N2 C7 -148.9(8) . . . . ?
C24 C25 N26 C21 1.8(16) . . . . ?
C22 C21 N26 C25 -4.2(13) . . . . ?
P1 C21 N26 C25 -174.1(7) . . . . ?
C31 C32 N33 C28 4.6(15) . . . . ?
C29 C28 N33 C32 -2.1(13) . . . . ?
P2 C28 N33 C32 -178.4(7) . . . . ?
C44 C43 N48 C47 0.5(15) . . . . ?
P3 C43 N48 C47 171.2(8) . . . . ?
C46 C47 N48 C43 -2.5(19) . . . . ?
C51 C50 N55 C54 -2.2(15) . . . . ?
P4 C50 N55 C54 175.3(8) . . . . ?
C53 C54 N55 C50 1.0(18) . . . . ?
C4 C3 P1 C2 152.6(6) . . . . ?
C4 C3 P1 C21 -106.3(7) . . . . ?
C4 C3 P1 Ni1 24.9(7) . . . . ?
N1 C2 P1 C3 -80.9(6) . . . . ?
N1 C2 P1 C21 169.5(6) . . . . ?
N1 C2 P1 Ni1 37.3(7) . . . . ?
N26 C21 P1 C3 -11.1(7) . . . . ?
C22 C21 P1 C3 178.7(6) . . . . ?
N26 C21 P1 C2 95.2(7) . . . . ?
C22 C21 P1 C2 -75.0(7) . . . . ?
N26 C21 P1 Ni1 -133.3(6) . . . . ?
C22 C21 P1 Ni1 56.5(7) . . . . ?
N33 C28 P2 C6 -140.4(6) . . . . ?
C29 C28 P2 C6 43.2(8) . . . . ?
N33 C28 P2 C7 112.7(7) . . . . ?
C29 C28 P2 C7 -63.7(8) . . . . ?
N33 C28 P2 Ni1 -12.6(7) . . . . ?
C29 C28 P2 Ni1 171.0(7) . . . . ?
C5 C6 P2 C28 173.2(6) . . . . ?
C5 C6 P2 C7 -80.8(7) . . . . ?
C5 C6 P2 Ni1 53.5(7) . . . . ?
N2 C7 P2 C28 -60.2(6) . . . . ?
N2 C7 P2 C6 -169.4(6) . . . . ?
N2 C7 P2 Ni1 56.2(6) . . . . ?
C10 C9 P3 C8 -152.9(7) . . . . ?
C10 C9 P3 C43 108.8(7) . . . . ?
C10 C9 P3 Ni1 -24.4(7) . . . . ?
N2 C8 P3 C9 80.8(7) . . . . ?
N2 C8 P3 C43 -169.1(7) . . . . ?
N2 C8 P3 Ni1 -38.5(8) . . . . ?
N48 C43 P3 C9 7.0(8) . . . . ?
C44 C43 P3 C9 178.4(7) . . . . ?
N48 C43 P3 C8 -98.2(8) . . . . ?
C44 C43 P3 C8 73.2(7) . . . . ?
N48 C43 P3 Ni1 131.9(7) . . . . ?
C44 C43 P3 Ni1 -56.6(8) . . . . ?
N55 C50 P4 C1 -112.5(7) . . . . ?
C51 C50 P4 C1 65.2(8) . . . . ?
N55 C50 P4 C12 141.9(7) . . . . ?
C51 C50 P4 C12 -40.4(9) . . . . ?
N55 C50 P4 Ni1 11.9(7) . . . . ?
C51 C50 P4 Ni1 -170.5(7) . . . . ?
N1 C1 P4 C50 59.7(6) . . . . ?
N1 C1 P4 C12 168.7(5) . . . . ?
N1 C1 P4 Ni1 -58.1(6) . . . . ?
C11 C12 P4 C50 -175.4(7) . . . . ?
C11 C12 P4 C1 79.4(8) . . . . ?
C11 C12 P4 Ni1 -52.4(8) . . . . ?
